data_4003890
loop_
_publ_author_name
'Benin, Bogdan M.'
'McCall, Kyle M.'
'W\"orle, Michael'
'Borgeaud, Dominique'
'Vonderach, Thomas'
'Sakhatskyi, Kostiantyn'
'Yakunin, Sergii'
'G\"unther, Detlef'
'Kovalenko, Maksym V.'

_publ_section_title
;
 Lone-Pair-Induced Structural Ordering in the Mixed-Valent 0D
 Metal-Halides Rb23BiIIIxSbIII7--xSbV2Cl54 (0 &#x2264; x &#x2264; 7)
;
_journal_name_full 'Chemistry of Materials'
_journal_paper_doi 10.1021/acs.chemmater.0c04491
_journal_year 2021
_chemical_formula_moiety '0.25(Cl24 Rb4 Sb4)'
_chemical_formula_sum 'Cl6 Rb Sb'
_chemical_formula_weight 419.92
_space_group_crystal_system monoclinic
_space_group_IT_number 15
_space_group_name_Hall '-C 2yc'
_space_group_name_H-M_alt 'C 1 2/c 1'
_atom_sites_solution_primary dual
_audit_creation_date 2020-08-27
_audit_creation_method
;
Olex2 1.2
(compiled 2018.05.29 svn.r3508 for OlexSys, GUI svn.r5506)
;
_cell_angle_alpha 90
_cell_angle_beta 101.905(3)
_cell_angle_gamma 90
_cell_formula_units_Z 4
_cell_length_a 12.0736(4)
_cell_length_b 6.3321(2)
_cell_length_c 12.1366(3)
_cell_measurement_reflns_used 5458
_cell_measurement_temperature 293
_cell_measurement_theta_max 41.9900
_cell_measurement_theta_min 1.7200
_cell_volume 907.90(5)
_computing_cell_refinement 'CrysAlisPro 1.171.40.16b (Rigaku OD, 2018)'
_computing_data_collection 'CrysAlisPro 1.171.40.16b (Rigaku OD, 2018)'
_computing_data_reduction 'CrysAlisPro 1.171.40.16b (Rigaku OD, 2018)'
_computing_molecular_graphics 'Olex2 (Dolomanov et al., 2009)'
_computing_publication_material 'Olex2 (Dolomanov et al., 2009)'
_computing_structure_refinement 'ShelXL (Sheldrick, 2015)'
_computing_structure_solution 'ShelXT (Sheldrick, 2015)'
_diffrn_ambient_temperature 293
_diffrn_detector 'CCD plate'
_diffrn_measured_fraction_theta_full 1.000
_diffrn_measured_fraction_theta_max 1.000
_diffrn_measurement_details
;
List of Runs (angles in degrees, time in seconds):

  # Type    Start    End  Width  t~exp~   \w     \q     \k     \f   Frames
--------------------------------------------------------------------------
  1  \w     12.38 132.88   0.50   70.00    --   52.50  73.75-125.75  241
  2  \w    -41.81 151.69   0.50   70.00    --   -5.00  73.75  96.76  387
  3  \f    -24.95 342.78   0.50   69.82  79.26  -7.50  73.75    --   735
  4  \w    -91.74 116.76   0.50   70.00    --  -52.50  73.75 104.26  417
;
_diffrn_measurement_device 'abstract diffractometer'
_diffrn_measurement_device_type 'Saxi-CrysAlisPro-abstract goniometer imported SAXI images'
_diffrn_measurement_method '\w and \f scans'
_diffrn_orient_matrix_type 'CrysAlisPro convention (1999,Acta A55,543-557)'
_diffrn_orient_matrix_UB_11 -0.0525219000
_diffrn_orient_matrix_UB_12 -0.0268344000
_diffrn_orient_matrix_UB_13 0.0142020000
_diffrn_orient_matrix_UB_21 0.0263347000
_diffrn_orient_matrix_UB_22 -0.0853767000
_diffrn_orient_matrix_UB_23 0.0331603000
_diffrn_orient_matrix_UB_31 0.0127600000
_diffrn_orient_matrix_UB_32 0.0670744000
_diffrn_orient_matrix_UB_33 0.0475901000
_diffrn_radiation_monochromator graphite
_diffrn_radiation_probe x-ray
_diffrn_radiation_type MoK\a
_diffrn_radiation_wavelength 0.71073
_diffrn_reflns_av_R_equivalents 0.0275
_diffrn_reflns_av_unetI/netI 0.0204
_diffrn_reflns_Laue_measured_fraction_full 1.000
_diffrn_reflns_Laue_measured_fraction_max 1.000
_diffrn_reflns_limit_h_max 17
_diffrn_reflns_limit_h_min -14
_diffrn_reflns_limit_k_max 6
_diffrn_reflns_limit_k_min -9
_diffrn_reflns_limit_l_max 17
_diffrn_reflns_limit_l_min -17
_diffrn_reflns_number 5049
_diffrn_reflns_point_group_measured_fraction_full 1.000
_diffrn_reflns_point_group_measured_fraction_max 1.000
_diffrn_reflns_theta_full 25.242
_diffrn_reflns_theta_max 31.495
_diffrn_reflns_theta_min 3.431
_diffrn_source 'fine-focus sealed X-ray tube'
_diffrn_source_type 'Enhance (Mo) X-ray Source'
_exptl_absorpt_coefficient_mu 10.040
_exptl_absorpt_correction_T_max 0.983
_exptl_absorpt_correction_T_min 0.960
_exptl_absorpt_correction_type analytical
_exptl_absorpt_process_details
;
CrysAlisPro 1.171.40.16b (Rigaku Oxford Diffraction, 2018)
Analytical numeric absorption correction using a multifaceted crystal
			model based on expressions derived by R.C. Clark & J.S. Reid.
(Clark, R. C. & Reid, J. S. (1995). Acta Cryst. A51, 887-897)
Empirical absorption correction using spherical harmonics,
 implemented in SCALE3 ABSPACK scaling algorithm.
;
_exptl_crystal_colour 'clear colourless'
_exptl_crystal_colour_lustre clear
_exptl_crystal_colour_primary colourless
_exptl_crystal_density_diffrn 3.072
_exptl_crystal_description needle
_exptl_crystal_F_000 760
_exptl_crystal_recrystallization_method 'Crystallized solvothermally from HCl/HNO3 solution'
_exptl_crystal_size_max 0.291
_exptl_crystal_size_mid 0.212
_exptl_crystal_size_min 0.103
_refine_diff_density_max 3.230
_refine_diff_density_min -1.062
_refine_diff_density_rms 0.202
_refine_ls_extinction_method none
_refine_ls_goodness_of_fit_ref 1.043
_refine_ls_hydrogen_treatment undef
_refine_ls_matrix_type full
_refine_ls_number_parameters 39
_refine_ls_number_reflns 1504
_refine_ls_number_restraints 0
_refine_ls_restrained_S_all 1.043
_refine_ls_R_factor_all 0.0397
_refine_ls_R_factor_gt 0.0347
_refine_ls_shift/su_max 0.000
_refine_ls_shift/su_mean 0.000
_refine_ls_structure_factor_coef Fsqd
_refine_ls_weighting_details 'w=1/[\s^2^(Fo^2^)+(0.0647P)^2^+1.3476P] where P=(Fo^2^+2Fc^2^)/3'
_refine_ls_weighting_scheme calc
_refine_ls_wR_factor_gt 0.0907
_refine_ls_wR_factor_ref 0.0954
_reflns_Friedel_coverage 0.000
_reflns_number_gt 1332
_reflns_number_total 1504
_reflns_threshold_expression 'I > 2\s(I)'
_cod_data_source_file cm0c04491_si_005.cif
_cod_data_source_block dp064_2
_cod_database_code 4003890
_shelx_shelxl_version_number 2018/3
_chemical_oxdiff_formula 'Rb Sb Cl6'
_shelx_space_group_comment
;
The symmetry employed for this shelxl refinement is uniquely defined
by the following loop, which should always be used as a source of
symmetry information in preference to the above space-group names.
They are only intended as comments.
;
_reflns_odcompleteness_completeness 100.00
_reflns_odcompleteness_iscentric 1
_reflns_odcompleteness_theta 26.32
_olex2_refinement_description
;
;
_olex2_exptl_crystal_mounting_method Tip-mounted
_olex2_submission_special_instructions 'No special instructions were received'
_oxdiff_exptl_absorpt_empirical_details
;
Empirical correction (ABSPACK) includes:
- Absorption correction using spherical harmonics
- Frame scaling
- Detector area scaling
;
_oxdiff_exptl_absorpt_empirical_full_max 1.990
_oxdiff_exptl_absorpt_empirical_full_min 0.583

loop_
_space_group_symop_operation_xyz
'x, y, z'
'-x, y, -z+1/2'
'x+1/2, y+1/2, z'
'-x+1/2, y+1/2, -z+1/2'
'-x, -y, -z'
'x, -y, z-1/2'
'-x+1/2, -y+1/2, -z'
'x+1/2, -y+1/2, z-1/2'

loop_
_atom_site_label
_atom_site_type_symbol
_atom_site_fract_x
_atom_site_fract_y
_atom_site_fract_z
_atom_site_U_iso_or_equiv
_atom_site_adp_type
_atom_site_occupancy
_atom_site_site_symmetry_order
_atom_site_calc_flag
_atom_site_refinement_flags_posn
_atom_site_refinement_flags_adp
_atom_site_refinement_flags_occupancy
_atom_site_disorder_assembly
_atom_site_disorder_group
Sb01 Sb 0.750000 0.750000 0.500000 0.02243(11) Uani 1 2 d S T P . .
Rb02 Rb 0.500000 0.89029(10) 0.750000 0.04777(17) Uani 1 2 d S T P . .
Cl03 Cl 0.71176(8) 0.58461(15) 0.66315(7) 0.0370(2) Uani 1 1 d . . . . .
Cl04 Cl 0.84908(8) 0.44524(15) 0.46234(8) 0.0354(2) Uani 1 1 d . . . . .
Cl05 Cl 0.57872(8) 0.61415(16) 0.39100(8) 0.0379(2) Uani 1 1 d . . . . .

loop_
_atom_site_aniso_label
_atom_site_aniso_U_11
_atom_site_aniso_U_22
_atom_site_aniso_U_33
_atom_site_aniso_U_23
_atom_site_aniso_U_13
_atom_site_aniso_U_12
Sb01 0.02303(17) 0.02348(17) 0.02112(16) -0.00070(8) 0.00535(11) -0.00134(9)
Rb02 0.0483(3) 0.0489(3) 0.0475(3) 0.000 0.0133(3) 0.000
Cl03 0.0464(5) 0.0379(5) 0.0300(4) 0.0072(3) 0.0157(4) -0.0015(3)
Cl04 0.0387(5) 0.0288(4) 0.0405(4) -0.0035(3) 0.0124(4) 0.0056(3)
Cl05 0.0291(4) 0.0398(5) 0.0413(5) -0.0073(3) -0.0006(3) -0.0060(3)

loop_
_atom_type_symbol
_atom_type_description
_atom_type_scat_dispersion_real
_atom_type_scat_dispersion_imag
_atom_type_scat_source
Cl Cl 0.1484 0.1585 'International Tables Vol C Tables 4.2.6.8 and 6.1.1.4'
Rb Rb -0.9393 2.9676 'International Tables Vol C Tables 4.2.6.8 and 6.1.1.4'
Sb Sb -0.5866 1.5461 'International Tables Vol C Tables 4.2.6.8 and 6.1.1.4'

loop_
_exptl_crystal_face_index_h
_exptl_crystal_face_index_k
_exptl_crystal_face_index_l
_exptl_crystal_face_perp_dist
-1 -1 -2 0.1110
-5 0 3 0.1210
-6 1 3 0.1360
-2 -1 4 0.0700
3 2 -4 0.0330
-2 1 3 0.0920
3 3 5 0.1030
-6 -1 1 0.1330
0 -1 -3 0.0890
6 -1 -6 0.0600
4 1 1 0.0850
-1 0 0 0.1490
5 -3 -4 0.0890
6 1 5 0.1030
-2 1 -2 0.1510
-3 5 5 0.1060
3 2 -5 0.0210
-6 -5 4 0.0840

loop_
_geom_angle_atom_site_label_1
_geom_angle_atom_site_label_2
_geom_angle_atom_site_label_3
_geom_angle
_geom_angle_site_symmetry_1
_geom_angle_site_symmetry_3
_geom_angle_publ_flag
Cl03 Sb01 Cl03 180.00(5) 7_666 . ?
Cl03 Sb01 Cl05 89.54(3) . 7_666 ?
Cl03 Sb01 Cl05 89.54(3) 7_666 . ?
Cl03 Sb01 Cl05 90.46(3) 7_666 7_666 ?
Cl03 Sb01 Cl05 90.46(3) . . ?
Cl04 Sb01 Cl03 90.32(3) . 7_666 ?
Cl04 Sb01 Cl03 90.32(3) 7_666 . ?
Cl04 Sb01 Cl03 89.68(3) 7_666 7_666 ?
Cl04 Sb01 Cl03 89.68(3) . . ?
Cl04 Sb01 Cl04 180.00(4) . 7_666 ?
Cl04 Sb01 Cl05 89.21(3) . 7_666 ?
Cl04 Sb01 Cl05 89.21(3) 7_666 . ?
Cl04 Sb01 Cl05 90.79(3) . . ?
Cl04 Sb01 Cl05 90.79(3) 7_666 7_666 ?
Cl05 Sb01 Cl05 180.0 . 7_666 ?
Cl03 Rb02 Cl03 64.157(14) . 4_656 ?
Cl03 Rb02 Cl03 64.157(14) 2_656 3_455 ?
Cl03 Rb02 Cl03 140.44(4) 4_656 3_455 ?
Cl03 Rb02 Cl03 143.74(3) . 3_455 ?
Cl03 Rb02 Cl03 143.74(3) 2_656 4_656 ?
Cl03 Rb02 Cl03 113.63(3) . 2_656 ?
Cl03 Rb02 Cl04 90.93(2) . 3_455 ?
Cl03 Rb02 Cl04 95.13(2) 2_656 3_455 ?
Cl03 Rb02 Cl04 151.01(2) 2_656 7_666 ?
Cl03 Rb02 Cl04 56.06(2) . 7_666 ?
Cl03 Rb02 Cl04 90.93(2) 2_656 4_656 ?
Cl03 Rb02 Cl04 95.13(2) . 4_656 ?
Cl03 Rb02 Cl04 151.01(2) . 8_466 ?
Cl03 Rb02 Cl04 56.06(2) 2_656 8_466 ?
Cl03 Rb02 Cl05 118.79(2) . 6_576 ?
Cl03 Rb02 Cl05 91.09(2) 4_656 6_566 ?
Cl03 Rb02 Cl05 118.79(2) 2_656 5_676 ?
Cl03 Rb02 Cl05 91.09(2) 3_455 5_666 ?
Cl03 Rb02 Cl05 61.08(2) 2_656 6_566 ?
Cl03 Rb02 Cl05 61.78(2) 2_656 5_666 ?
Cl03 Rb02 Cl05 118.08(2) 2_656 6_576 ?
Cl03 Rb02 Cl05 124.91(2) 4_656 5_666 ?
Cl03 Rb02 Cl05 118.08(2) . 5_676 ?
Cl03 Rb02 Cl05 124.91(2) 3_455 6_566 ?
Cl03 Rb02 Cl05 61.08(2) . 5_666 ?
Cl03 Rb02 Cl05 61.78(2) . 6_566 ?
Cl04 Rb02 Cl03 54.87(2) 4_656 4_656 ?
Cl04 Rb02 Cl03 60.96(2) 7_666 4_656 ?
Cl04 Rb02 Cl03 120.68(2) 3_455 4_656 ?
Cl04 Rb02 Cl03 106.85(2) 8_466 4_656 ?
Cl04 Rb02 Cl03 54.87(2) 3_455 3_455 ?
Cl04 Rb02 Cl03 60.96(2) 8_466 3_455 ?
Cl04 Rb02 Cl03 106.85(2) 7_666 3_455 ?
Cl04 Rb02 Cl03 120.68(2) 4_656 3_455 ?
Cl04 Rb02 Cl04 60.58(3) 7_666 3_455 ?
Cl04 Rb02 Cl04 115.82(2) 7_666 4_656 ?
Cl04 Rb02 Cl04 168.93(4) 4_656 3_455 ?
Cl04 Rb02 Cl04 60.58(3) 8_466 4_656 ?
Cl04 Rb02 Cl04 115.82(2) 8_466 3_455 ?
Cl04 Rb02 Cl04 146.40(3) 8_466 7_666 ?
Cl04 Rb02 Cl05 124.62(3) 3_455 6_566 ?
Cl04 Rb02 Cl05 66.45(2) 3_455 5_666 ?
Cl04 Rb02 Cl05 124.62(3) 4_656 5_666 ?
Cl04 Rb02 Cl05 92.22(2) 8_466 6_566 ?
Cl04 Rb02 Cl05 66.45(2) 4_656 6_566 ?
Cl04 Rb02 Cl05 92.22(2) 7_666 5_666 ?
Cl04 Rb02 Cl05 54.95(2) 3_455 5_676 ?
Cl04 Rb02 Cl05 113.99(3) 3_455 6_576 ?
Cl04 Rb02 Cl05 88.01(2) 8_466 5_676 ?
Cl04 Rb02 Cl05 62.08(2) 7_666 5_676 ?
Cl04 Rb02 Cl05 54.95(2) 4_656 6_576 ?
Cl04 Rb02 Cl05 62.08(2) 8_466 6_576 ?
Cl04 Rb02 Cl05 117.80(2) 8_466 5_666 ?
Cl04 Rb02 Cl05 113.99(3) 4_656 5_676 ?
Cl04 Rb02 Cl05 117.80(2) 7_666 6_566 ?
Cl04 Rb02 Cl05 88.01(2) 7_666 6_576 ?
Cl05 Rb02 Cl03 54.92(2) 5_676 3_455 ?
Cl05 Rb02 Cl03 89.19(2) 6_576 3_455 ?
Cl05 Rb02 Cl03 54.92(2) 6_576 4_656 ?
Cl05 Rb02 Cl03 89.19(2) 5_676 4_656 ?
Cl05 Rb02 Cl05 121.36(2) 5_676 5_666 ?
Cl05 Rb02 Cl05 179.565(17) 5_676 6_566 ?
Cl05 Rb02 Cl05 58.20(3) 5_666 6_566 ?
Cl05 Rb02 Cl05 59.07(3) 6_576 5_676 ?
Cl05 Rb02 Cl05 121.36(2) 6_576 6_566 ?
Cl05 Rb02 Cl05 179.565(17) 6_576 5_666 ?
Sb01 Cl03 Rb02 106.55(3) . . ?
Sb01 Cl03 Rb02 92.98(3) . 3_545 ?
Rb02 Cl03 Rb02 143.74(3) . 3_545 ?
Sb01 Cl04 Rb02 104.66(3) . 7_666 ?
Sb01 Cl04 Rb02 93.80(3) . 3_545 ?
Rb02 Cl04 Rb02 119.42(3) 7_666 3_545 ?
Sb01 Cl05 Rb02 133.62(4) . 5_666 ?
Sb01 Cl05 Rb02 93.62(3) . 5_676 ?
Rb02 Cl05 Rb02 121.36(2) 5_676 5_666 ?

loop_
_geom_bond_atom_site_label_1
_geom_bond_atom_site_label_2
_geom_bond_distance
_geom_bond_site_symmetry_2
_geom_bond_publ_flag
Sb01 Cl03 2.3681(8) . ?
Sb01 Cl03 2.3680(8) 7_666 ?
Sb01 Cl04 2.3643(9) 7_666 ?
Sb01 Cl04 2.3643(9) . ?
Sb01 Cl05 2.3744(8) 7_666 ?
Sb01 Cl05 2.3744(8) . ?
Rb02 Cl03 3.6363(10) 3_455 ?
Rb02 Cl03 3.5365(11) 2_656 ?
Rb02 Cl03 3.5364(11) . ?
Rb02 Cl03 3.6363(10) 4_656 ?
Rb02 Cl04 3.6062(9) 3_455 ?
Rb02 Cl04 3.6062(9) 4_656 ?
Rb02 Cl04 3.6032(9) 7_666 ?
Rb02 Cl04 3.6032(9) 8_466 ?
Rb02 Cl05 3.6556(10) 6_566 ?
Rb02 Cl05 3.6066(11) 6_576 ?
Rb02 Cl05 3.6556(10) 5_666 ?
Rb02 Cl05 3.6066(11) 5_676 ?

loop_
_exptl_oxdiff_crystal_face_indexfrac_h
_exptl_oxdiff_crystal_face_indexfrac_k
_exptl_oxdiff_crystal_face_indexfrac_l
_exptl_oxdiff_crystal_face_x
_exptl_oxdiff_crystal_face_y
_exptl_oxdiff_crystal_face_z
-0.9881 -1.0012 -2.0095 0.0502 -0.0072 -0.1754
-4.9918 -0.0048 2.9914 0.3048 -0.0319 0.0783
-5.9995 0.9953 2.9971 0.3310 -0.1436 0.1328
-1.9881 -1.0037 3.9894 0.1880 0.1656 0.0972
2.9768 2.0055 -3.9801 -0.2667 -0.2248 -0.0169
-2.0068 0.9985 3.0042 0.1213 -0.0385 0.1843
2.9645 3.0039 5.0284 -0.1649 -0.0116 0.4786
-5.9799 -1.0060 0.9819 0.3550 -0.0390 -0.0971
0.0104 -1.0001 -3.0078 -0.0164 -0.0141 -0.2101
6.0005 -0.9945 -5.9974 -0.3736 0.0440 -0.2756
3.9829 1.0039 1.0147 -0.2217 0.0528 0.1664
-0.9982 -0.0008 -0.0018 0.0524 -0.0263 -0.0129
5.0207 -2.9978 -4.0140 -0.2403 0.2551 -0.3280
5.9781 1.0043 5.0187 -0.2697 0.2381 0.3825
-2.0053 0.9999 -1.9963 0.0501 -0.2044 -0.0535
-3.0436 5.0010 5.0327 0.0971 -0.3402 0.5361
2.9771 2.0057 -4.9802 -0.2809 -0.2580 -0.0645
-5.9428 -5.0107 3.9523 0.5027 0.4024 -0.2238
